data_7207789
loop_
_publ_author_name
'Gong, Yun'
'Wu, Tao'
'Lin, JianHua'

_publ_section_title
;
 Metal--organic frameworks based on naphthalene-1,5-diyldioxy-di-acetate:
 structures, topologies, photoluminescence and photocatalytic properties
;
_journal_issue 10
_journal_name_full CrystEngComm
_journal_page_first 3727
_journal_paper_doi 10.1039/c2ce06529k
_journal_volume 14
_journal_year 2012
_chemical_formula_sum 'C14 H10 Cd O8'
_chemical_formula_weight 418.62
_chemical_name_systematic
;
?
;
_space_group_IT_number 14
_symmetry_cell_setting monoclinic
_symmetry_space_group_name_Hall '-P 2ybc'
_symmetry_space_group_name_H-M 'P 1 21/c 1'
_atom_sites_solution_hydrogens geom
_atom_sites_solution_primary direct
_atom_sites_solution_secondary difmap
_audit_creation_method SHELXL-97
_cell_angle_alpha 90.00
_cell_angle_beta 102.303(2)
_cell_angle_gamma 90.00
_cell_formula_units_Z 4
_cell_length_a 11.6576(3)
_cell_length_b 7.97420(10)
_cell_length_c 15.6452(3)
_cell_measurement_reflns_used 4720
_cell_measurement_temperature 293(2)
_cell_measurement_theta_max 28.7894
_cell_measurement_theta_min 2.5490
_cell_volume 1420.98(5)
_computing_cell_refinement 'SAINT (Siemens, 1996)'
_computing_data_collection 'SMART (Siemens, 1996)'
_computing_data_reduction 'SAINT (Siemens, 1996)'
_computing_molecular_graphics 'SHELXTL (Sheldrick, 1997)'
_computing_publication_material 'SHELXTL (Sheldrick, 1997)'
_computing_structure_refinement 'SHELXL97 (Sheldrick, 2008)'
_computing_structure_solution 'SHELXS97 (Sheldrick, 2008)'
_diffrn_ambient_temperature 293(2)
_diffrn_measured_fraction_theta_full 1.000
_diffrn_measured_fraction_theta_max 1.000
_diffrn_measurement_device_type 'Oxford XCalibur Eos'
_diffrn_measurement_method '\w scans'
_diffrn_radiation_monochromator graphite
_diffrn_radiation_source 'fine-focus sealed tube'
_diffrn_radiation_type MoK\a
_diffrn_radiation_wavelength 0.71073
_diffrn_reflns_av_R_equivalents 0.0246
_diffrn_reflns_av_sigmaI/netI 0.0281
_diffrn_reflns_limit_h_max 13
_diffrn_reflns_limit_h_min -13
_diffrn_reflns_limit_k_max 9
_diffrn_reflns_limit_k_min -9
_diffrn_reflns_limit_l_max 18
_diffrn_reflns_limit_l_min -18
_diffrn_reflns_number 6193
_diffrn_reflns_theta_full 25.01
_diffrn_reflns_theta_max 25.01
_diffrn_reflns_theta_min 2.66
_exptl_absorpt_coefficient_mu 1.578
_exptl_absorpt_correction_T_max 1.00000
_exptl_absorpt_correction_T_min 0.92630
_exptl_absorpt_correction_type multi-scan
_exptl_absorpt_process_details 'SADABS (Sheldrick, 1996)'
_exptl_crystal_colour 'light yellow'
_exptl_crystal_density_diffrn 1.957
_exptl_crystal_density_method 'not measured'
_exptl_crystal_description cubic
_exptl_crystal_F_000 824
_exptl_crystal_size_max 0.3
_exptl_crystal_size_mid 0.3
_exptl_crystal_size_min 0.3
_refine_diff_density_max 0.701
_refine_diff_density_min -0.849
_refine_diff_density_rms 0.142
_refine_ls_extinction_method none
_refine_ls_goodness_of_fit_ref 1.139
_refine_ls_hydrogen_treatment none
_refine_ls_matrix_type full
_refine_ls_number_parameters 210
_refine_ls_number_reflns 2513
_refine_ls_number_restraints 0
_refine_ls_restrained_S_all 1.139
_refine_ls_R_factor_all 0.0319
_refine_ls_R_factor_gt 0.0277
_refine_ls_shift/su_max 0.004
_refine_ls_shift/su_mean 0.000
_refine_ls_structure_factor_coef Fsqd
_refine_ls_weighting_details 'calc w=1/[\s^2^(Fo^2^)+(0.0447P)^2^+0.7718P] where P=(Fo^2^+2Fc^2^)/3'
_refine_ls_weighting_scheme calc
_refine_ls_wR_factor_gt 0.0788
_refine_ls_wR_factor_ref 0.0798
_reflns_number_gt 2182
_reflns_number_total 2513
_reflns_threshold_expression >2sigma(I)
_cod_data_source_file c2ce06529k.txt
_cod_data_source_block 0923
_cod_depositor_comments
;
The following automatic conversions were performed:

'_symmetry_cell_setting' value 'Monoclinic' changed to 'monoclinic'
according to /home/saulius/struct/CIF-dictionaries/cif_core.dic
dictionary named 'cif_core.dic' version 2.4.1 from 2010-06-29.

Automatic conversion script
Id: cif_fix_values 1715 2011-07-08 13:25:40Z adriana 
;
_cod_original_sg_symbol_H-M P2(1)/c
_cod_database_code 7207789

loop_
_symmetry_equiv_pos_as_xyz
'x, y, z'
'-x, y+1/2, -z+1/2'
'-x, -y, -z'
'x, -y-1/2, z-1/2'

loop_
_atom_site_label
_atom_site_type_symbol
_atom_site_fract_x
_atom_site_fract_y
_atom_site_fract_z
_atom_site_U_iso_or_equiv
_atom_site_adp_type
_atom_site_occupancy
_atom_site_symmetry_multiplicity
_atom_site_calc_flag
_atom_site_refinement_flags
Cd1 Cd 0.48713(2) 0.46566(3) 0.802829(17) 0.01944(12) Uani 1 1 d .
O2 O 0.6181(2) 0.4693(3) 0.96157(19) 0.0295(6) Uani 1 1 d .
O3 O 0.8722(2) 0.6967(3) 0.93723(17) 0.0272(6) Uani 1 1 d .
O6 O 1.5107(2) 1.1835(3) 0.81381(16) 0.0212(6) Uani 1 1 d .
O1 O 0.6675(2) 0.5879(4) 0.84729(17) 0.0295(6) Uani 1 1 d .
O7 O 0.3004(2) 0.3771(3) 0.73086(18) 0.0316(7) Uani 1 1 d .
O8 O 0.3727(2) 0.6228(3) 0.87038(18) 0.0284(6) Uani 1 1 d .
C14 C 0.6888(3) 0.5515(4) 0.9270(3) 0.0218(8) Uani 1 1 d .
C13 C 0.8033(3) 0.6043(5) 0.9859(2) 0.0215(8) Uani 1 1 d .
H13B H 0.7874 0.6731 1.0332 0.026 Uiso 1 1 calc R
H13A H 0.8463 0.5058 1.0113 0.026 Uiso 1 1 calc R
C3 C 1.0247(3) 0.7200(5) 1.0690(2) 0.0239(8) Uani 1 1 d .
H3 H 0.9788 0.6663 1.1025 0.029 Uiso 1 1 calc R
C5 C 1.0489(3) 0.8330(4) 0.9293(2) 0.0195(8) Uani 1 1 d .
C10 C 1.0059(3) 0.8685(5) 0.8402(3) 0.0248(8) Uani 1 1 d .
H10 H 0.9324 0.8292 0.8121 0.030 Uiso 1 1 calc R
C2 C 1.1390(3) 0.7729(5) 1.1078(2) 0.0250(8) Uani 1 1 d .
H2 H 1.1683 0.7530 1.1670 0.030 Uiso 1 1 calc R
C4 C 0.9812(3) 0.7479(4) 0.9815(2) 0.0205(8) Uani 1 1 d .
O4 O 1.3409(2) 1.0222(3) 0.96445(18) 0.0264(6) Uani 1 1 d .
O5 O 1.4539(2) 0.9253(3) 0.83324(18) 0.0280(6) Uani 1 1 d .
C7 C 1.2301(3) 0.9780(4) 0.9196(3) 0.0212(8) Uani 1 1 d .
C8 C 1.1845(4) 1.0165(5) 0.8340(3) 0.0270(9) Uani 1 1 d .
H8 H 1.2279 1.0793 0.8020 0.032 Uiso 1 1 calc R
C9 C 1.0712(3) 0.9600(5) 0.7949(3) 0.0272(9) Uani 1 1 d .
H9 H 1.0402 0.9860 0.7365 0.033 Uiso 1 1 calc R
C12 C 1.4600(3) 1.0774(4) 0.8537(2) 0.0178(7) Uani 1 1 d .
C11 C 1.4046(3) 1.1434(5) 0.9262(2) 0.0236(8) Uani 1 1 d .
H11A H 1.4660 1.1896 0.9719 0.028 Uiso 1 1 calc R
H11B H 1.3517 1.2343 0.9031 0.028 Uiso 1 1 calc R
C1 C 1.2070(3) 0.8523(5) 1.0603(2) 0.0235(8) Uani 1 1 d .
H1 H 1.2829 0.8842 1.0871 0.028 Uiso 1 1 calc R
C6 C 1.1644(3) 0.8874(4) 0.9708(2) 0.0185(7) Uani 1 1 d .

loop_
_atom_site_aniso_label
_atom_site_aniso_U_11
_atom_site_aniso_U_22
_atom_site_aniso_U_33
_atom_site_aniso_U_23
_atom_site_aniso_U_13
_atom_site_aniso_U_12
Cd1 0.01727(17) 0.01865(17) 0.02344(18) -0.00096(12) 0.00667(11) -0.00416(10)
O2 0.0204(14) 0.0345(15) 0.0352(16) -0.0003(13) 0.0096(12) -0.0104(12)
O3 0.0165(13) 0.0353(15) 0.0281(15) 0.0074(13) 0.0010(11) -0.0102(11)
O6 0.0193(13) 0.0190(13) 0.0269(14) 0.0024(11) 0.0085(11) -0.0011(10)
O1 0.0244(14) 0.0351(15) 0.0255(15) 0.0059(13) -0.0023(11) -0.0078(12)
O7 0.0194(14) 0.0290(15) 0.0435(17) -0.0049(14) 0.0002(12) -0.0010(12)
O8 0.0299(15) 0.0234(14) 0.0340(15) -0.0050(13) 0.0117(12) 0.0029(12)
C14 0.0160(18) 0.0180(18) 0.031(2) -0.0026(16) 0.0037(16) 0.0032(15)
C13 0.0159(18) 0.0221(18) 0.027(2) -0.0009(17) 0.0068(15) -0.0021(16)
C3 0.0194(19) 0.025(2) 0.028(2) 0.0012(17) 0.0076(16) -0.0035(15)
C5 0.0169(18) 0.0171(17) 0.0245(19) -0.0025(16) 0.0046(15) 0.0011(14)
C10 0.0196(19) 0.028(2) 0.0250(19) -0.0027(18) 0.0007(16) -0.0027(16)
C2 0.0216(19) 0.031(2) 0.0220(19) 0.0004(17) 0.0030(16) -0.0030(17)
C4 0.0142(17) 0.0212(17) 0.026(2) -0.0009(16) 0.0027(15) -0.0018(15)
O4 0.0170(13) 0.0369(15) 0.0261(15) 0.0024(12) 0.0065(11) -0.0105(11)
O5 0.0346(15) 0.0174(12) 0.0361(16) -0.0040(12) 0.0170(13) -0.0014(12)
C7 0.0160(19) 0.0198(18) 0.028(2) -0.0036(16) 0.0061(16) -0.0008(15)
C8 0.025(2) 0.032(2) 0.027(2) 0.0006(18) 0.0111(17) -0.0027(17)
C9 0.026(2) 0.035(2) 0.0196(19) 0.0009(18) 0.0022(16) 0.0010(17)
C12 0.0108(16) 0.0208(18) 0.0208(18) -0.0011(15) 0.0010(14) -0.0005(14)
C11 0.023(2) 0.0240(19) 0.027(2) -0.0038(17) 0.0121(16) -0.0063(16)
C1 0.0164(18) 0.0262(19) 0.027(2) -0.0015(17) 0.0016(15) -0.0027(16)
C6 0.0164(17) 0.0171(17) 0.0222(18) -0.0043(16) 0.0050(15) 0.0024(15)

loop_
_atom_type_symbol
_atom_type_description
_atom_type_scat_dispersion_real
_atom_type_scat_dispersion_imag
_atom_type_scat_source
C C 0.0033 0.0016 'International Tables Vol C Tables 4.2.6.8 and 6.1.1.4'
H H 0.0000 0.0000 'International Tables Vol C Tables 4.2.6.8 and 6.1.1.4'
O O 0.0106 0.0060 'International Tables Vol C Tables 4.2.6.8 and 6.1.1.4'
Cd Cd -0.8075 1.2024 'International Tables Vol C Tables 4.2.6.8 and 6.1.1.4'

loop_
_geom_angle_atom_site_label_1
_geom_angle_atom_site_label_2
_geom_angle_atom_site_label_3
_geom_angle
_geom_angle_site_symmetry_1
_geom_angle_site_symmetry_3
O8 Cd1 O6 126.20(9) . 1_445
O8 Cd1 O1 102.62(10) . .
O6 Cd1 O1 108.13(10) 1_445 .
O8 Cd1 O7 79.05(10) . .
O6 Cd1 O7 79.74(9) 1_445 .
O1 Cd1 O7 167.67(10) . .
O8 Cd1 O5 143.46(9) . 2_746
O6 Cd1 O5 83.16(8) 1_445 2_746
O1 Cd1 O5 84.74(10) . 2_746
O7 Cd1 O5 86.87(10) . 2_746
O8 Cd1 O6 93.14(9) . 2_746
O6 Cd1 O6 135.87(5) 1_445 2_746
O1 Cd1 O6 77.06(9) . 2_746
O7 Cd1 O6 90.67(9) . 2_746
O5 Cd1 O6 53.17(8) 2_746 2_746
O8 Cd1 O2 80.38(9) . .
O6 Cd1 O2 84.41(8) 1_445 .
O1 Cd1 O2 52.83(9) . .
O7 Cd1 O2 138.91(9) . .
O5 Cd1 O2 128.61(9) 2_746 .
O6 Cd1 O2 125.69(8) 2_746 .
C14 O2 Cd1 84.4(2) . .
C4 O3 C13 116.8(3) . .
C12 O6 Cd1 129.6(2) . 1_665
C12 O6 Cd1 88.5(2) . 2_756
Cd1 O6 Cd1 130.37(10) 1_665 2_756
C14 O1 Cd1 100.3(2) . .
O1 C14 O2 122.6(3) . .
O1 C14 C13 120.3(3) . .
O2 C14 C13 117.1(3) . .
O3 C13 C14 110.1(3) . .
O3 C13 H13B 109.6 . .
C14 C13 H13B 109.6 . .
O3 C13 H13A 109.6 . .
C14 C13 H13A 109.6 . .
H13B C13 H13A 108.2 . .
C4 C3 C2 119.9(3) . .
C4 C3 H3 120.1 . .
C2 C3 H3 120.1 . .
C10 C5 C4 122.7(3) . .
C10 C5 C6 119.4(3) . .
C4 C5 C6 117.9(3) . .
C9 C10 C5 120.3(3) . .
C9 C10 H10 119.9 . .
C5 C10 H10 119.9 . .
C1 C2 C3 121.0(4) . .
C1 C2 H2 119.5 . .
C3 C2 H2 119.5 . .
C3 C4 O3 124.1(3) . .
C3 C4 C5 121.1(3) . .
O3 C4 C5 114.8(3) . .
C7 O4 C11 118.4(3) . .
C12 O5 Cd1 94.9(2) . 2_756
C8 C7 O4 124.6(3) . .
C8 C7 C6 121.6(3) . .
O4 C7 C6 113.8(3) . .
C7 C8 C9 119.2(4) . .
C7 C8 H8 120.4 . .
C9 C8 H8 120.4 . .
C10 C9 C8 121.6(4) . .
C10 C9 H9 119.2 . .
C8 C9 H9 119.2 . .
O5 C12 O6 121.8(3) . .
O5 C12 C11 121.2(3) . .
O6 C12 C11 117.0(3) . .
O4 C11 C12 115.0(3) . .
O4 C11 H11A 108.5 . .
C12 C11 H11A 108.5 . .
O4 C11 H11B 108.5 . .
C12 C11 H11B 108.5 . .
H11A C11 H11B 107.5 . .
C2 C1 C6 120.9(3) . .
C2 C1 H1 119.5 . .
C6 C1 H1 119.5 . .
C1 C6 C7 122.9(3) . .
C1 C6 C5 119.2(3) . .
C7 C6 C5 117.9(3) . .

loop_
_geom_bond_atom_site_label_1
_geom_bond_atom_site_label_2
_geom_bond_distance
_geom_bond_site_symmetry_2
Cd1 O8 2.251(2) .
Cd1 O6 2.268(2) 1_445
Cd1 O1 2.287(3) .
Cd1 O7 2.337(2) .
Cd1 O5 2.394(3) 2_746
Cd1 O6 2.524(2) 2_746
Cd1 O2 2.624(3) .
O2 C14 1.262(5) .
O3 C4 1.373(4) .
O3 C13 1.425(4) .
O6 C12 1.269(4) .
O6 Cd1 2.268(2) 1_665
O6 Cd1 2.524(2) 2_756
O1 C14 1.253(5) .
C14 C13 1.511(5) .
C13 H13B 0.9700 .
C13 H13A 0.9700 .
C3 C4 1.372(5) .
C3 C2 1.406(5) .
C3 H3 0.9300 .
C5 C10 1.407(5) .
C5 C4 1.423(5) .
C5 C6 1.431(5) .
C10 C9 1.358(5) .
C10 H10 0.9300 .
C2 C1 1.354(5) .
C2 H2 0.9300 .
O4 C7 1.378(4) .
O4 C11 1.425(4) .
O5 C12 1.252(4) .
O5 Cd1 2.394(3) 2_756
C7 C8 1.367(6) .
C7 C6 1.418(5) .
C8 C9 1.407(6) .
C8 H8 0.9300 .
C9 H9 0.9300 .
C12 C11 1.515(5) .
C11 H11A 0.9700 .
C11 H11B 0.9700 .
C1 C6 1.411(5) .
C1 H1 0.9300 .
